data_4348782
loop_
_publ_author_name
'Reis, Samira G.'
'Briganti, Matteo'
'Soriano, St\'ephane'
'Guedes, Guilherme P.'
'Calancea, Sergiu'
'Tiseanu, Carmen'
'Novak, Miguel A.'
'Del \'Aguila-S\'anchez, Miguel A'
'Totti, Federico'
'Lopez-Ortiz, Fernando'
'Andruh, Marius'
'Vaz, Maria G. F.'

_publ_section_title
;
 Binuclear Lanthanide-Radical Complexes Featuring Two Centers with
 Different Magnetic and Luminescence Properties.
;
_journal_issue 22
_journal_name_full 'Inorganic chemistry'
_journal_page_first 11676
_journal_page_last 11684
_journal_paper_doi 10.1021/acs.inorgchem.6b01616
_journal_volume 55
_journal_year 2016
_chemical_formula_moiety 'C51 H38 F36 N2 O16 P Tb2'
_chemical_formula_sum 'C51 H38 F36 N2 O16 P Tb2'
_chemical_formula_weight 1967.67
_space_group_IT_number 15
_space_group_name_Hall '-C 2yc'
_space_group_name_H-M_alt 'C 1 2/c 1'
_symmetry_cell_setting monoclinic
_symmetry_space_group_name_Hall '-C 2yc'
_symmetry_space_group_name_H-M 'C 1 2/c 1'
_atom_sites_solution_hydrogens geom
_atom_sites_solution_primary direct
_atom_sites_solution_secondary difmap
_audit_creation_date 2014-04-09T20:22:11-00:00
_audit_creation_method 'WinGX routine CIF_UPDATE'
_cell_angle_alpha 90
_cell_angle_beta 109.627(6)
_cell_angle_gamma 90
_cell_formula_units_Z 8
_cell_length_a 33.0390(16)
_cell_length_b 12.7209(5)
_cell_length_c 38.326(2)
_cell_measurement_reflns_used 10936
_cell_measurement_temperature 293(2)
_cell_measurement_theta_max 29.5254
_cell_measurement_theta_min 1.7461
_cell_volume 15172.0(14)
_computing_cell_refinement
;
CrysAlisPro, Agilent Technologies,
Version 1.171.35.21 (release 20-01-2012 CrysAlis171 .NET)
(compiled Jan 23 2012,18:06:46)
;
_computing_data_collection
;
CrysAlisPro, Agilent Technologies,
Version 1.171.35.21 (release 20-01-2012 CrysAlis171 .NET)
(compiled Jan 23 2012,18:06:46)
;
_computing_data_reduction
;
CrysAlisPro, Agilent Technologies,
Version 1.171.35.21 (release 20-01-2012 CrysAlis171 .NET)
(compiled Jan 23 2012,18:06:46)
;
_computing_molecular_graphics 'Mercury and ORTEP for Windows'
_computing_publication_material 'WinGX publication routines (Farrugia, 1999) and pubCIF'
_computing_structure_refinement 'SHELXL-97 (Sheldrick, 1997)'
_computing_structure_solution 'SHELXS-97 (Sheldrick, 1990)'
_diffrn_ambient_temperature 293(2)
_diffrn_measured_fraction_theta_full 1
_diffrn_measured_fraction_theta_max 1
_diffrn_measurement_device_type 'Xcalibur, Atlas, Gemini ultra'
_diffrn_radiation_monochromator graphite
_diffrn_radiation_source 'Enhance (Mo) X-ray Source'
_diffrn_radiation_type MoK\a
_diffrn_radiation_wavelength 0.71073
_diffrn_reflns_av_R_equivalents 0.0524
_diffrn_reflns_av_unetI/netI 0.0504
_diffrn_reflns_limit_h_max 39
_diffrn_reflns_limit_h_min -37
_diffrn_reflns_limit_k_max 12
_diffrn_reflns_limit_k_min -15
_diffrn_reflns_limit_l_max 43
_diffrn_reflns_limit_l_min -45
_diffrn_reflns_number 46445
_diffrn_reflns_theta_full 25.03
_diffrn_reflns_theta_max 25.03
_diffrn_reflns_theta_min 1.75
_exptl_absorpt_coefficient_mu 2.016
_exptl_absorpt_correction_T_max 1.00000
_exptl_absorpt_correction_T_min 0.83286
_exptl_absorpt_correction_type multi-scan
_exptl_absorpt_process_details
;
CrysAlisPro, Agilent Technologies,
Version 1.171.35.21 (release 20-01-2012 CrysAlis171 .NET)
(compiled Jan 23 2012,18:06:46)
Empirical absorption correction using spherical harmonics,
 implemented in SCALE3 ABSPACK scaling algorithm.
;
_exptl_crystal_colour colourless
_exptl_crystal_density_diffrn 1.723
_exptl_crystal_density_method 'not measured'
_exptl_crystal_description block
_exptl_crystal_F_000 7640
_exptl_crystal_size_max 0.18
_exptl_crystal_size_mid 0.15
_exptl_crystal_size_min 0.10
_refine_diff_density_max 0.919
_refine_diff_density_min -0.546
_refine_diff_density_rms 0.088
_refine_ls_extinction_method none
_refine_ls_goodness_of_fit_ref 1.055
_refine_ls_hydrogen_treatment constr
_refine_ls_matrix_type full
_refine_ls_number_parameters 975
_refine_ls_number_reflns 13382
_refine_ls_number_restraints 0
_refine_ls_restrained_S_all 1.055
_refine_ls_R_factor_all 0.0677
_refine_ls_R_factor_gt 0.0455
_refine_ls_shift/su_max 0.025
_refine_ls_shift/su_mean 0
_refine_ls_structure_factor_coef Fsqd
_refine_ls_weighting_details 'calc w=1/[\s^2^(Fo^2^)+(0.0418P)^2^+48.1552P] where P=(Fo^2^+2Fc^2^)/3'
_refine_ls_weighting_scheme calc
_refine_ls_wR_factor_gt 0.0998
_refine_ls_wR_factor_ref 0.1118
_reflns_number_gt 10132
_reflns_number_total 13391
_reflns_threshold_expression >2sigma(I)
_cod_data_source_file ic6b01616_si_003.cif
_cod_data_source_block tbhfacrades5
_cod_original_sg_symbol_H-M 'C 2/c'
_cod_database_code 4348782

loop_
_symmetry_equiv_pos_as_xyz
'x, y, z'
'-x, y, -z+1/2'
'x+1/2, y+1/2, z'
'-x+1/2, y+1/2, -z+1/2'
'-x, -y, -z'
'x, -y, z-1/2'
'-x+1/2, -y+1/2, -z'
'x+1/2, -y+1/2, z-1/2'

loop_
_atom_site_label
_atom_site_type_symbol
_atom_site_fract_x
_atom_site_fract_y
_atom_site_fract_z
_atom_site_U_iso_or_equiv
_atom_site_adp_type
_atom_site_occupancy
_atom_site_symmetry_multiplicity
_atom_site_calc_flag
_atom_site_refinement_flags
Tb2 Tb 0.415073(8) 0.06183(2) 0.001689(8) 0.04602(9) Uani 1 1 d .
Tb1 Tb 0.413192(9) 0.34092(2) -0.250123(7) 0.04930(10) Uani 1 1 d .
P1 P 0.32213(5) 0.20360(12) -0.06015(4) 0.0466(3) Uani 1 1 d .
O5 O 0.35578(13) 0.2716(4) -0.29717(12) 0.0676(12) Uani 1 1 d .
O13 O 0.48001(14) 0.0518(3) 0.05281(12) 0.0650(11) Uani 1 1 d .
F23 F 0.48839(16) -0.2922(3) 0.0196(2) 0.149(3) Uani 1 1 d .
O4 O 0.42280(13) 0.3982(4) -0.30529(11) 0.0661(11) Uani 1 1 d .
O15 O 0.44304(13) 0.2373(3) 0.01827(12) 0.0607(11) Uani 1 1 d .
O8 O 0.48636(13) 0.3207(4) -0.21301(11) 0.0700(12) Uani 1 1 d .
H8A H 0.4996 0.3786 -0.2121 0.105 Uiso 1 1 d R
H8B H 0.4977 0.2735 -0.2225 0.105 Uiso 1 1 d R
F25 F 0.2981(3) -0.1865(7) -0.0104(3) 0.212(5) Uani 1 1 d .
O9 O 0.36197(12) 0.1734(3) -0.02922(11) 0.0574(10) Uani 1 1 d .
O1 O 0.39181(14) 0.3746(3) -0.19936(11) 0.0656(11) Uani 1 1 d .
O6 O 0.44624(14) 0.2018(4) -0.27553(12) 0.0703(12) Uani 1 1 d .
O12 O 0.36565(14) -0.0595(3) 0.00967(13) 0.0679(12) Uani 1 1 d .
F10 F 0.2827(2) 0.2384(7) -0.38410(18) 0.187(3) Uani 1 1 d .
F28 F 0.55596(18) 0.0088(5) 0.10737(13) 0.136(2) Uani 1 1 d .
O14 O 0.39482(14) 0.1129(3) 0.05266(12) 0.0677(11) Uani 1 1 d .
F33 F 0.4641(3) 0.4394(4) 0.0212(3) 0.191(4) Uani 1 1 d .
F26 F 0.2885(3) -0.1734(6) 0.0384(3) 0.225(5) Uani 1 1 d .
F8 F 0.4001(2) 0.4191(7) -0.39931(15) 0.188(4) Uani 1 1 d .
O16 O 0.46310(12) 0.0929(3) -0.03235(11) 0.0577(10) Uani 1 1 d .
H16A H 0.4689 0.1582 -0.0318 0.087 Uiso 1 1 d R
H16B H 0.4511 0.0736 -0.0547 0.087 Uiso 1 1 d R
O2 O 0.44714(15) 0.5023(4) -0.22818(12) 0.0709(12) Uani 1 1 d .
O3 O 0.36200(15) 0.4774(4) -0.27228(12) 0.0729(12) Uani 1 1 d .
F31 F 0.4890(3) 0.4372(4) 0.0780(3) 0.246(6) Uani 1 1 d .
O11 O 0.44471(13) -0.1110(3) 0.00174(14) 0.0711(12) Uani 1 1 d .
F22 F 0.4398(2) -0.3772(4) -0.0196(2) 0.182(3) Uani 1 1 d .
O10 O 0.38107(14) -0.0189(3) -0.05865(12) 0.0664(11) Uani 1 1 d .
F34 F 0.4024(3) 0.1874(6) 0.1199(2) 0.176(3) Uani 1 1 d .
F14 F 0.4350(3) 0.0809(10) -0.3424(2) 0.235(5) Uani 1 1 d .
F13 F 0.4947(2) 0.0820(7) -0.3031(2) 0.194(4) Uani 1 1 d .
O7 O 0.39818(15) 0.1750(3) -0.22891(12) 0.0694(12) Uani 1 1 d .
N1 N 0.37551(16) 0.3320(4) -0.17645(13) 0.0593(13) Uani 1 1 d .
F32 F 0.4249(3) 0.4256(5) 0.0502(2) 0.173(3) Uani 1 1 d .
F9 F 0.45875(19) 0.4387(7) -0.35626(16) 0.175(3) Uani 1 1 d .
N2 N 0.32234(17) 0.1856(4) -0.10225(13) 0.0631(14) Uani 1 1 d .
H2A H 0.3113 0.1283 -0.1133 0.076 Uiso 1 1 calc R
C40 C 0.27688(18) 0.1328(5) -0.05675(16) 0.0524(14) Uani 1 1 d .
F36 F 0.3499(3) 0.1085(7) 0.12176(19) 0.186(3) Uani 1 1 d .
F24 F 0.4294(2) -0.3231(5) 0.0267(2) 0.168(3) Uani 1 1 d .
F12 F 0.3079(4) 0.1238(8) -0.3475(4) 0.301(8) Uani 1 1 d .
C33 C 0.3699(2) 0.0794(6) 0.06866(19) 0.0694(18) Uani 1 1 d .
F11 F 0.2738(2) 0.2361(13) -0.3357(3) 0.276(8) Uani 1 1 d .
C20 C 0.34013(19) 0.2603(5) -0.12268(15) 0.0552(15) Uani 1 1 d .
H20 H 0.3387 0.3311 -0.1131 0.066 Uiso 1 1 calc R
C9 C 0.3431(2) 0.2792(5) -0.3310(2) 0.0690(18) Uani 1 1 d .
C4 C 0.3623(3) 0.5730(7) -0.2687(2) 0.089(2) Uani 1 1 d .
C24 C 0.3077(2) 0.3108(7) -0.22724(19) 0.097(3) Uani 1 1 d .
H24A H 0.277 0.3136 -0.2343 0.146 Uiso 1 1 calc R
H24B H 0.3163 0.2413 -0.2316 0.146 Uiso 1 1 calc R
H24C H 0.3172 0.3605 -0.2416 0.146 Uiso 1 1 calc R
C32 C 0.3461(2) -0.0110(6) 0.0609(2) 0.080(2) Uani 1 1 d .
H32 H 0.3301 -0.0304 0.0757 0.096 Uiso 1 1 calc R
C45 C 0.2730(2) 0.1225(6) -0.02233(19) 0.079(2) Uani 1 1 d .
H45 H 0.2945 0.1495 -0.0018 0.094 Uiso 1 1 calc R
C34 C 0.3660(4) 0.1525(8) 0.0989(3) 0.104(3) Uani 1 1 d .
C10 C 0.3001(4) 0.2230(12) -0.3501(3) 0.127(4) Uani 1 1 d .
C27 C 0.3960(3) -0.2004(5) -0.0489(2) 0.086(2) Uani 1 1 d .
H27 H 0.3875 -0.2668 -0.0588 0.103 Uiso 1 1 calc R
C35 C 0.4625(4) 0.3943(7) 0.0509(4) 0.111(3) Uani 1 1 d .
C14 C 0.3945(2) 0.0843(6) -0.2422(2) 0.079(2) Uani 1 1 d .
C41 C 0.2450(2) 0.0941(7) -0.0867(2) 0.091(2) Uani 1 1 d .
H41 H 0.2468 0.1014 -0.1103 0.109 Uiso 1 1 calc R
C51 C 0.3432(2) 0.4036(5) -0.0335(2) 0.0691(18) Uani 1 1 d .
H51 H 0.3683 0.374 -0.0175 0.083 Uiso 1 1 calc R
C16 C 0.4061(2) 0.3162(6) -0.13781(17) 0.0693(18) Uani 1 1 d .
C19 C 0.3861(2) 0.2365(6) -0.11809(17) 0.0666(17) Uani 1 1 d .
H19A H 0.3877 0.1668 -0.1278 0.08 Uiso 1 1 calc R
H19B H 0.4028 0.2359 -0.0919 0.08 Uiso 1 1 calc R
C38 C 0.4967(2) 0.1160(6) 0.07891(18) 0.0697(18) Uani 1 1 d .
C46 C 0.31263(18) 0.3415(5) -0.05788(16) 0.0528(14) Uani 1 1 d .
C22 C 0.3276(2) 0.3374(6) -0.18646(18) 0.0699(18) Uani 1 1 d .
C28 C 0.4285(2) -0.1931(5) -0.0156(2) 0.075(2) Uani 1 1 d .
F7 F 0.4103(3) 0.5427(7) -0.3662(3) 0.202(4) Uani 1 1 d .
C6 C 0.4195(3) 0.4412(10) -0.3655(2) 0.103(3) Uani 1 1 d .
C21 C 0.3137(2) 0.2585(6) -0.16296(17) 0.0678(18) Uani 1 1 d .
H21A H 0.284 0.2722 -0.1655 0.081 Uiso 1 1 calc R
H21B H 0.3151 0.1885 -0.1725 0.081 Uiso 1 1 calc R
C39 C 0.5267(4) 0.0645(9) 0.1133(2) 0.109(3) Uani 1 1 d .
C12 C 0.4363(2) 0.1062(6) -0.2826(2) 0.078(2) Uani 1 1 d .
C36 C 0.4650(2) 0.2750(5) 0.0485(2) 0.0683(18) Uani 1 1 d .
C31 C 0.3456(2) -0.0732(5) 0.0317(2) 0.0732(19) Uani 1 1 d .
C29 C 0.4468(3) -0.2942(6) 0.0041(4) 0.115(3) Uani 1 1 d .
C42 C 0.2099(3) 0.0438(8) -0.0820(3) 0.118(3) Uani 1 1 d .
H42 H 0.1882 0.0171 -0.1024 0.142 Uiso 1 1 calc R
C7 C 0.4005(2) 0.3858(6) -0.33870(18) 0.0690(18) Uani 1 1 d .
C23 C 0.3150(3) 0.4496(6) -0.1802(3) 0.110(3) Uani 1 1 d .
H23A H 0.2844 0.4539 -0.1865 0.165 Uiso 1 1 calc R
H23B H 0.3242 0.4972 -0.1955 0.165 Uiso 1 1 calc R
H23C H 0.3285 0.4682 -0.1546 0.165 Uiso 1 1 calc R
C8 C 0.3623(2) 0.3312(6) -0.3533(2) 0.079(2) Uani 1 1 d .
H8 H 0.349 0.3293 -0.3789 0.095 Uiso 1 1 calc R
C30 C 0.3175(4) -0.1709(8) 0.0243(4) 0.120(4) Uani 1 1 d .
C26 C 0.3752(2) -0.1132(6) -0.0685(2) 0.0733(19) Uani 1 1 d .
C50 C 0.3362(3) 0.5120(6) -0.0331(3) 0.097(3) Uani 1 1 d .
H50 H 0.3565 0.5546 -0.0164 0.116 Uiso 1 1 calc R
C17 C 0.4482(2) 0.2709(8) -0.1405(2) 0.108(3) Uani 1 1 d .
H17A H 0.4684 0.26 -0.1161 0.162 Uiso 1 1 calc R
H17B H 0.4601 0.3193 -0.1537 0.162 Uiso 1 1 calc R
H17C H 0.4424 0.2051 -0.1535 0.162 Uiso 1 1 calc R
C48 C 0.2692(3) 0.4943(7) -0.0806(2) 0.090(2) Uani 1 1 d .
H48 H 0.2442 0.5248 -0.0964 0.108 Uiso 1 1 calc R
C47 C 0.2751(2) 0.3860(6) -0.08159(19) 0.0705(18) Uani 1 1 d .
H47 H 0.2542 0.344 -0.0979 0.085 Uiso 1 1 calc R
C13 C 0.4111(3) 0.0455(6) -0.2683(2) 0.092(2) Uani 1 1 d .
H13 H 0.405 -0.0235 -0.2764 0.11 Uiso 1 1 calc R
C49 C 0.2997(3) 0.5552(6) -0.0568(3) 0.099(3) Uani 1 1 d .
H49 H 0.2956 0.6275 -0.0567 0.119 Uiso 1 1 calc R
C44 C 0.2383(3) 0.0737(7) -0.0173(3) 0.105(3) Uani 1 1 d .
H44 H 0.2361 0.068 0.0061 0.126 Uiso 1 1 calc R
C37 C 0.4908(2) 0.2222(6) 0.0792(2) 0.078(2) Uani 1 1 d .
H37 H 0.5045 0.2597 0.1008 0.093 Uiso 1 1 calc R
C2 C 0.4357(3) 0.5958(7) -0.2300(2) 0.096(3) Uani 1 1 d .
F15 F 0.4546(3) -0.0444(6) -0.3102(3) 0.212(4) Uani 1 1 d .
F35 F 0.3429(4) 0.2301(7) 0.0856(2) 0.256(6) Uani 1 1 d .
C18 C 0.4155(3) 0.4216(7) -0.1174(2) 0.113(3) Uani 1 1 d .
H18A H 0.4351 0.4109 -0.0927 0.17 Uiso 1 1 calc R
H18B H 0.3892 0.451 -0.1163 0.17 Uiso 1 1 calc R
H18C H 0.4281 0.469 -0.1303 0.17 Uiso 1 1 calc R
C43 C 0.2072(3) 0.0336(8) -0.0476(3) 0.112(3) Uani 1 1 d .
H43 H 0.1838 -0.0013 -0.0446 0.134 Uiso 1 1 calc R
F27 F 0.3398(3) -0.2537(5) 0.0341(3) 0.225(5) Uani 1 1 d .
F30 F 0.5459(4) 0.1280(8) 0.1393(2) 0.281(7) Uani 1 1 d .
F29 F 0.5077(3) 0.0020(11) 0.1277(3) 0.260(7) Uani 1 1 d .
F2 F 0.5096(3) 0.6447(6) -0.2081(2) 0.187(3) Uani 1 1 d .
F18 F 0.3745(3) 0.0247(6) -0.1927(3) 0.206(4) Uani 1 1 d .
F19 F 0.3359(4) -0.0587(6) -0.1284(2) 0.221(5) Uani 1 1 d .
F17 F 0.3759(4) -0.0871(5) -0.2291(3) 0.244(5) Uani 1 1 d .
F16 F 0.3299(3) 0.0223(9) -0.2408(3) 0.260(7) Uani 1 1 d .
F3 F 0.4651(3) 0.7676(5) -0.2159(3) 0.243(5) Uani 1 1 d .
F21 F 0.3424(5) -0.2137(7) -0.1213(3) 0.293(7) Uani 1 1 d .
F1 F 0.4749(4) 0.6597(8) -0.1715(2) 0.242(5) Uani 1 1 d .
C3 C 0.3956(4) 0.6358(8) -0.2495(3) 0.128(4) Uani 1 1 d .
H3 H 0.3912 0.708 -0.2494 0.153 Uiso 1 1 calc R
C25 C 0.3426(5) -0.1300(9) -0.1055(4) 0.134(4) Uani 1 1 d .
C15 C 0.3693(5) 0.0096(8) -0.2270(4) 0.122(4) Uani 1 1 d .
C11 C 0.4558(4) 0.0569(10) -0.3094(4) 0.127(4) Uani 1 1 d .
F6 F 0.2935(4) 0.6107(18) -0.2744(5) 0.343(10) Uani 1 1 d .
C1 C 0.4703(5) 0.6732(10) -0.2062(5) 0.148(5) Uani 1 1 d .
F5 F 0.3036(5) 0.6013(14) -0.3206(3) 0.345(11) Uani 1 1 d .
C5 C 0.3171(7) 0.6185(14) -0.2917(5) 0.186(8) Uani 1 1 d .
F4 F 0.3186(4) 0.7209(8) -0.2907(5) 0.323(9) Uani 1 1 d .
F20 F 0.3059(3) -0.1401(16) -0.1028(3) 0.340(10) Uani 1 1 d .

loop_
_atom_site_aniso_label
_atom_site_aniso_U_11
_atom_site_aniso_U_22
_atom_site_aniso_U_33
_atom_site_aniso_U_23
_atom_site_aniso_U_13
_atom_site_aniso_U_12
Tb2 0.03870(16) 0.04031(15) 0.06194(18) 0.00554(12) 0.02070(13) 0.00229(12)
Tb1 0.04740(17) 0.05567(18) 0.04665(16) -0.00200(12) 0.01820(13) -0.00344(13)
P1 0.0399(8) 0.0515(8) 0.0511(8) 0.0052(6) 0.0186(7) 0.0033(6)
O5 0.054(3) 0.086(3) 0.060(3) -0.006(2) 0.015(2) -0.014(2)
O13 0.062(3) 0.060(3) 0.069(3) 0.008(2) 0.016(2) 0.018(2)
F23 0.071(3) 0.063(3) 0.296(8) 0.056(4) 0.037(4) 0.010(2)
O4 0.057(3) 0.095(3) 0.046(3) 0.006(2) 0.016(2) -0.005(2)
O15 0.060(3) 0.047(2) 0.070(3) 0.002(2) 0.016(2) -0.007(2)
O8 0.056(3) 0.087(3) 0.069(3) -0.014(2) 0.023(2) -0.004(2)
F25 0.239(10) 0.202(9) 0.219(8) -0.084(7) 0.109(8) -0.160(8)
O9 0.044(2) 0.056(2) 0.068(3) 0.0022(19) 0.014(2) 0.0103(18)
O1 0.076(3) 0.072(3) 0.061(3) 0.006(2) 0.039(2) 0.004(2)
O6 0.068(3) 0.071(3) 0.076(3) -0.015(2) 0.029(2) -0.001(2)
O12 0.068(3) 0.062(3) 0.090(3) -0.002(2) 0.047(3) -0.011(2)
F10 0.139(5) 0.267(9) 0.099(4) 0.002(5) -0.033(4) -0.089(6)
F28 0.124(4) 0.180(5) 0.082(3) 0.010(3) 0.006(3) 0.093(4)
O14 0.065(3) 0.068(3) 0.079(3) -0.007(2) 0.035(2) -0.004(2)
F33 0.319(11) 0.054(3) 0.253(9) 0.017(4) 0.167(9) 0.007(4)
F26 0.246(9) 0.184(7) 0.354(11) -0.109(7) 0.245(9) -0.137(7)
F8 0.205(7) 0.296(10) 0.064(4) 0.009(4) 0.048(4) -0.096(7)
O16 0.052(2) 0.054(2) 0.071(3) 0.0035(19) 0.026(2) -0.0015(19)
O2 0.082(3) 0.056(3) 0.072(3) -0.009(2) 0.021(3) -0.011(2)
O3 0.081(3) 0.071(3) 0.064(3) 0.004(2) 0.020(2) 0.015(3)
F31 0.247(9) 0.078(4) 0.269(10) -0.049(5) -0.105(8) -0.019(5)
O11 0.056(3) 0.046(2) 0.112(4) 0.008(2) 0.029(3) 0.003(2)
F22 0.196(7) 0.053(3) 0.278(9) 0.004(4) 0.057(6) 0.018(4)
O10 0.077(3) 0.051(2) 0.073(3) -0.004(2) 0.027(2) -0.006(2)
F34 0.189(7) 0.217(8) 0.151(6) -0.101(5) 0.094(5) -0.063(6)
F14 0.224(9) 0.375(15) 0.105(5) -0.054(7) 0.056(6) 0.118(9)
F13 0.124(5) 0.257(9) 0.231(8) -0.154(7) 0.100(6) -0.029(5)
O7 0.078(3) 0.056(3) 0.077(3) 0.001(2) 0.029(2) -0.007(2)
N1 0.059(3) 0.071(3) 0.055(3) 0.006(2) 0.029(3) 0.002(3)
F32 0.164(6) 0.097(4) 0.253(8) -0.059(5) 0.065(6) 0.025(4)
F9 0.083(4) 0.330(10) 0.126(5) 0.122(5) 0.054(3) 0.038(5)
N2 0.077(4) 0.062(3) 0.061(3) -0.006(2) 0.038(3) -0.014(3)
C40 0.044(3) 0.061(4) 0.056(4) 0.006(3) 0.020(3) 0.002(3)
F36 0.238(8) 0.228(8) 0.156(6) -0.065(5) 0.149(6) -0.068(7)
F24 0.153(6) 0.128(5) 0.258(8) 0.111(5) 0.117(6) 0.040(4)
F12 0.217(11) 0.152(7) 0.370(16) -0.008(9) -0.120(11) -0.084(7)
C33 0.067(4) 0.082(5) 0.069(4) 0.010(4) 0.036(4) 0.018(4)
F11 0.088(5) 0.55(2) 0.179(8) -0.084(11) 0.036(5) -0.134(9)
C20 0.060(4) 0.056(4) 0.056(4) 0.004(3) 0.028(3) 0.002(3)
C9 0.056(4) 0.072(4) 0.068(5) -0.012(4) 0.007(4) -0.006(3)
C4 0.097(6) 0.088(6) 0.072(5) 0.006(4) 0.016(5) 0.029(5)
C24 0.062(5) 0.155(8) 0.068(5) 0.031(5) 0.013(4) 0.002(5)
C32 0.088(5) 0.079(5) 0.097(6) 0.007(4) 0.061(5) -0.007(4)
C45 0.061(4) 0.112(6) 0.066(4) 0.011(4) 0.025(4) -0.010(4)
C34 0.114(8) 0.102(7) 0.111(7) -0.025(6) 0.057(7) 0.000(6)
C10 0.118(10) 0.150(11) 0.096(8) -0.037(7) 0.011(7) -0.049(8)
C27 0.081(5) 0.047(4) 0.135(7) -0.015(4) 0.045(6) -0.009(4)
C35 0.105(8) 0.060(5) 0.151(9) -0.011(6) 0.018(7) -0.015(5)
C14 0.081(5) 0.066(5) 0.090(5) 0.000(4) 0.030(4) -0.015(4)
C41 0.073(5) 0.128(7) 0.074(5) -0.018(5) 0.028(4) -0.038(5)
C51 0.059(4) 0.054(4) 0.100(5) 0.000(4) 0.035(4) -0.006(3)
C16 0.060(4) 0.099(5) 0.053(4) 0.001(3) 0.025(3) -0.008(4)
C19 0.060(4) 0.090(5) 0.054(4) 0.010(3) 0.024(3) 0.007(4)
C38 0.060(4) 0.091(5) 0.057(4) 0.004(4) 0.018(3) 0.021(4)
C46 0.046(3) 0.055(4) 0.066(4) 0.012(3) 0.030(3) 0.008(3)
C22 0.062(4) 0.090(5) 0.065(4) 0.018(4) 0.032(4) 0.015(4)
C28 0.050(4) 0.048(4) 0.133(7) 0.009(4) 0.040(5) 0.004(3)
F7 0.227(9) 0.171(7) 0.246(10) 0.112(7) 0.129(8) 0.032(7)
C6 0.082(6) 0.164(10) 0.059(5) 0.038(5) 0.022(5) 0.006(6)
C21 0.051(4) 0.091(5) 0.069(4) 0.012(4) 0.031(3) 0.010(3)
C39 0.123(8) 0.150(9) 0.045(5) 0.011(5) 0.016(5) 0.049(7)
C12 0.070(5) 0.071(5) 0.092(5) -0.026(4) 0.027(4) -0.001(4)
C36 0.052(4) 0.061(4) 0.082(5) -0.007(4) 0.010(4) -0.009(3)
C31 0.065(4) 0.070(5) 0.100(6) 0.010(4) 0.048(4) -0.005(3)
C29 0.089(7) 0.043(5) 0.217(12) 0.020(6) 0.058(7) 0.005(4)
C42 0.072(6) 0.149(9) 0.131(8) -0.041(7) 0.031(6) -0.048(6)
C7 0.061(4) 0.090(5) 0.056(4) 0.009(3) 0.021(4) 0.012(4)
C23 0.124(8) 0.102(7) 0.123(7) 0.044(5) 0.068(6) 0.046(6)
C8 0.066(5) 0.107(6) 0.057(4) 0.001(4) 0.009(4) 0.003(4)
C30 0.156(10) 0.078(7) 0.174(11) -0.024(7) 0.117(9) -0.049(7)
C26 0.076(5) 0.057(4) 0.092(5) -0.019(4) 0.036(4) -0.012(4)
C50 0.088(6) 0.065(5) 0.153(8) -0.021(5) 0.060(6) -0.020(4)
C17 0.050(4) 0.184(10) 0.090(6) 0.037(6) 0.025(4) 0.007(5)
C48 0.086(6) 0.082(6) 0.113(7) 0.039(5) 0.048(5) 0.039(5)
C47 0.068(4) 0.076(5) 0.072(4) 0.013(4) 0.028(4) 0.019(4)
C13 0.094(6) 0.061(5) 0.124(7) -0.039(5) 0.041(5) -0.017(4)
C49 0.107(7) 0.059(5) 0.161(9) 0.023(5) 0.083(7) 0.019(5)
C44 0.080(6) 0.124(8) 0.124(8) 0.009(6) 0.051(6) -0.023(5)
C37 0.072(5) 0.083(5) 0.070(5) -0.015(4) 0.012(4) 0.012(4)
C2 0.136(8) 0.065(5) 0.079(5) -0.018(4) 0.028(5) -0.012(5)
F15 0.287(11) 0.139(6) 0.267(10) -0.088(7) 0.167(9) 0.002(6)
F35 0.405(14) 0.214(8) 0.149(6) -0.010(6) 0.093(8) 0.208(10)
C18 0.138(8) 0.131(8) 0.081(6) -0.027(5) 0.050(6) -0.067(6)
C43 0.085(7) 0.129(8) 0.144(9) 0.006(7) 0.067(7) -0.036(6)
F27 0.180(7) 0.068(4) 0.421(15) 0.034(6) 0.094(9) -0.029(4)
F30 0.370(14) 0.232(9) 0.107(5) -0.067(6) -0.095(7) 0.184(10)
F29 0.189(8) 0.444(17) 0.171(8) 0.211(11) 0.092(7) 0.115(9)
F2 0.167(7) 0.136(6) 0.221(8) -0.040(5) 0.018(6) -0.065(6)
F18 0.318(12) 0.157(6) 0.187(7) 0.012(6) 0.143(8) -0.091(7)
F19 0.303(12) 0.148(6) 0.113(5) -0.001(5) -0.061(6) -0.063(7)
F17 0.382(14) 0.059(4) 0.400(13) -0.010(5) 0.277(12) -0.032(6)
F16 0.117(6) 0.285(12) 0.358(15) 0.160(11) 0.054(7) -0.067(7)
F3 0.237(9) 0.066(4) 0.340(12) -0.031(5) -0.016(8) -0.036(5)
F21 0.403(16) 0.158(7) 0.190(8) -0.112(6) -0.070(9) 0.073(8)
F1 0.332(13) 0.220(10) 0.139(6) -0.095(7) 0.032(8) -0.086(9)
C3 0.122(8) 0.081(6) 0.141(9) -0.006(6) -0.007(7) 0.012(6)
C25 0.156(11) 0.087(7) 0.129(10) -0.037(7) 0.011(9) -0.060(7)
C15 0.166(12) 0.080(7) 0.138(9) -0.008(6) 0.073(9) -0.041(7)
C11 0.111(9) 0.132(9) 0.147(10) -0.089(8) 0.055(8) -0.008(7)
F6 0.201(11) 0.50(3) 0.341(18) 0.202(17) 0.117(11) 0.227(15)
C1 0.156(12) 0.094(9) 0.179(14) -0.028(8) 0.037(11) -0.026(8)
F5 0.350(16) 0.41(2) 0.142(8) -0.044(10) -0.089(10) 0.259(14)
C5 0.25(2) 0.173(14) 0.137(12) 0.045(10) 0.071(13) 0.167(14)
F4 0.228(11) 0.140(7) 0.46(2) 0.035(11) -0.066(12) 0.083(8)
F20 0.166(9) 0.60(3) 0.192(10) -0.066(13) -0.020(7) -0.186(14)

loop_
_atom_type_symbol
_atom_type_description
_atom_type_scat_dispersion_real
_atom_type_scat_dispersion_imag
_atom_type_scat_source
C C 0.0033 0.0016 'International Tables Vol C Tables 4.2.6.8 and 6.1.1.4'
H H 0 0 'International Tables Vol C Tables 4.2.6.8 and 6.1.1.4'
F F 0.0171 0.0103 'International Tables Vol C Tables 4.2.6.8 and 6.1.1.4'
N N 0.0061 0.0033 'International Tables Vol C Tables 4.2.6.8 and 6.1.1.4'
O O 0.0106 0.006 'International Tables Vol C Tables 4.2.6.8 and 6.1.1.4'
P P 0.1023 0.0942 'International Tables Vol C Tables 4.2.6.8 and 6.1.1.4'
Tb Tb -0.1723 4.1537 'International Tables Vol C Tables 4.2.6.8 and 6.1.1.4'

loop_
_geom_angle_atom_site_label_1
_geom_angle_atom_site_label_2
_geom_angle_atom_site_label_3
_geom_angle
O9 Tb2 O12 91.70(15)
O9 Tb2 O14 82.81(15)
O12 Tb2 O14 70.67(15)
O9 Tb2 O13 142.59(14)
O12 Tb2 O13 109.50(15)
O14 Tb2 O13 76.13(15)
O9 Tb2 O16 98.65(14)
O12 Tb2 O16 142.83(14)
O14 Tb2 O16 145.86(15)
O13 Tb2 O16 83.01(14)
O9 Tb2 O11 144.96(15)
O12 Tb2 O11 72.48(14)
O14 Tb2 O11 118.65(16)
O13 Tb2 O11 72.29(15)
O16 Tb2 O11 78.92(14)
O9 Tb2 O15 73.67(14)
O12 Tb2 O15 142.78(14)
O14 Tb2 O15 73.60(15)
O13 Tb2 O15 70.90(14)
O16 Tb2 O15 74.16(14)
O11 Tb2 O15 136.36(14)
O9 Tb2 O10 74.76(14)
O12 Tb2 O10 74.11(15)
O14 Tb2 O10 137.27(15)
O13 Tb2 O10 139.71(15)
O16 Tb2 O10 74.42(14)
O11 Tb2 O10 70.91(15)
O15 Tb2 O10 130.79(14)
O5 Tb1 O1 108.88(15)
O5 Tb1 O2 141.24(16)
O1 Tb1 O2 77.42(16)
O5 Tb1 O4 74.95(15)
O1 Tb1 O4 149.92(16)
O2 Tb1 O4 81.91(16)
O5 Tb1 O8 146.26(16)
O1 Tb1 O8 93.05(15)
O2 Tb1 O8 67.25(17)
O4 Tb1 O8 98.88(14)
O5 Tb1 O3 72.55(16)
O1 Tb1 O3 77.51(15)
O2 Tb1 O3 71.74(17)
O4 Tb1 O3 75.37(15)
O8 Tb1 O3 138.99(17)
O5 Tb1 O7 73.52(16)
O1 Tb1 O7 73.73(15)
O2 Tb1 O7 141.47(15)
O4 Tb1 O7 133.54(16)
O8 Tb1 O7 89.21(16)
O3 Tb1 O7 124.57(16)
O5 Tb1 O6 76.83(15)
O1 Tb1 O6 140.28(15)
O2 Tb1 O6 123.36(16)
O4 Tb1 O6 69.75(16)
O8 Tb1 O6 70.06(15)
O3 Tb1 O6 138.28(15)
O7 Tb1 O6 70.46(15)
O9 P1 N2 116.9(3)
O9 P1 C40 110.3(2)
N2 P1 C40 106.4(3)
O9 P1 C46 109.6(3)
N2 P1 C46 104.2(3)
C40 P1 C46 109.0(3)
C9 O5 Tb1 134.1(4)
C38 O13 Tb2 130.7(4)
C7 O4 Tb1 131.8(4)
C36 O15 Tb2 131.0(4)
P1 O9 Tb2 154.1(2)
N1 O1 Tb1 143.6(4)
C12 O6 Tb1 131.6(4)
C31 O12 Tb2 137.1(5)
C33 O14 Tb2 136.6(4)
C2 O2 Tb1 135.6(5)
C4 O3 Tb1 135.2(5)
C28 O11 Tb2 131.2(4)
C26 O10 Tb2 131.7(5)
C14 O7 Tb1 133.1(5)
O1 N1 C22 116.8(5)
O1 N1 C16 115.5(5)
C22 N1 C16 124.2(5)
C20 N2 P1 124.7(4)
C41 C40 C45 118.7(6)
C41 C40 P1 123.3(5)
C45 C40 P1 117.9(5)
O14 C33 C32 127.0(7)
O14 C33 C34 113.6(7)
C32 C33 C34 119.4(7)
N2 C20 C21 109.9(5)
N2 C20 C19 112.1(5)
C21 C20 C19 109.5(5)
O5 C9 C8 128.5(6)
O5 C9 C10 113.5(8)
C8 C9 C10 118.0(8)
O3 C4 C3 128.2(8)
O3 C4 C5 109.5(11)
C3 C4 C5 122.2(11)
C31 C32 C33 121.0(6)
C44 C45 C40 121.9(7)
F35 C34 F34 107.3(10)
F35 C34 F36 106.4(10)
F34 C34 F36 103.6(9)
F35 C34 C33 111.8(9)
F34 C34 C33 113.0(8)
F36 C34 C33 114.2(8)
F11 C10 F10 108.2(14)
F11 C10 F12 105.3(14)
F10 C10 F12 104.0(11)
F11 C10 C9 114.6(10)
F10 C10 C9 116.6(10)
F12 C10 C9 106.9(12)
C28 C27 C26 122.9(6)
F31 C35 F33 108.5(10)
F31 C35 F32 106.4(11)
F33 C35 F32 99.8(9)
F31 C35 C36 116.8(9)
F33 C35 C36 111.8(9)
F32 C35 C36 112.1(8)
O7 C14 C13 128.2(7)
O7 C14 C15 114.4(8)
C13 C14 C15 117.4(8)
C40 C41 C42 119.9(7)
C46 C51 C50 119.2(7)
N1 C16 C18 109.9(6)
N1 C16 C17 107.9(5)
C18 C16 C17 109.3(7)
N1 C16 C19 108.3(5)
C18 C16 C19 111.8(6)
C17 C16 C19 109.5(6)
C20 C19 C16 113.3(5)
O13 C38 C37 128.3(6)
O13 C38 C39 113.2(7)
C37 C38 C39 118.5(8)
C51 C46 C47 120.2(6)
C51 C46 P1 119.8(5)
C47 C46 P1 120.0(5)
N1 C22 C24 108.0(5)
N1 C22 C21 108.7(5)
C24 C22 C21 110.6(6)
N1 C22 C23 108.8(6)
C24 C22 C23 108.9(6)
C21 C22 C23 111.8(6)
O11 C28 C27 127.7(6)
O11 C28 C29 114.5(8)
C27 C28 C29 117.7(7)
F9 C6 F8 114.4(9)
F9 C6 F7 104.1(10)
F8 C6 F7 99.4(8)
F9 C6 C7 115.0(7)
F8 C6 C7 113.6(8)
F7 C6 C7 108.4(8)
C20 C21 C22 114.5(6)
F29 C39 F30 104.3(10)
F29 C39 F28 104.3(10)
F30 C39 F28 106.4(10)
F29 C39 C38 112.7(10)
F30 C39 C38 114.6(10)
F28 C39 C38 113.6(7)
O6 C12 C13 126.9(7)
O6 C12 C11 113.9(8)
C13 C12 C11 119.3(8)
O15 C36 C37 127.7(6)
O15 C36 C35 114.5(7)
C37 C36 C35 117.8(7)
O12 C31 C32 127.5(7)
O12 C31 C30 114.6(7)
C32 C31 C30 117.9(7)
F24 C29 F23 110.6(11)
F24 C29 F22 102.7(8)
F23 C29 F22 103.8(8)
F24 C29 C28 113.5(8)
F23 C29 C28 113.3(7)
F22 C29 C28 112.1(10)
C43 C42 C41 120.1(8)
O4 C7 C8 128.3(6)
O4 C7 C6 113.1(7)
C8 C7 C6 118.7(7)
C7 C8 C9 122.2(6)
F26 C30 F27 107.8(11)
F26 C30 F25 104.8(12)
F27 C30 F25 102.5(10)
F26 C30 C31 116.7(9)
F27 C30 C31 111.6(11)
F25 C30 C31 112.4(9)
O10 C26 C27 127.2(7)
O10 C26 C25 114.6(8)
C27 C26 C25 118.1(8)
C49 C50 C51 120.3(8)
C49 C48 C47 120.3(7)
C46 C47 C48 119.2(7)
C12 C13 C14 121.8(6)
C48 C49 C50 120.8(8)
C43 C44 C45 118.4(8)
C38 C37 C36 121.7(7)
O2 C2 C3 127.0(8)
O2 C2 C1 115.2(10)
C3 C2 C1 117.8(9)
C42 C43 C44 120.9(8)
C4 C3 C2 122.1(9)
F21 C25 F19 108.4(13)
F21 C25 F20 96.2(12)
F19 C25 F20 100.6(15)
F21 C25 C26 118.8(12)
F19 C25 C26 118.5(8)
F20 C25 C26 110.4(12)
F16 C15 F17 106.3(11)
F16 C15 F18 100.5(12)
F17 C15 F18 104.4(12)
F16 C15 C14 112.9(11)
F17 C15 C14 117.4(11)
F18 C15 C14 113.6(9)
F14 C11 F13 108.0(13)
F14 C11 F15 102.5(9)
F13 C11 F15 106.2(11)
F14 C11 C12 111.5(10)
F13 C11 C12 113.6(8)
F15 C11 C12 114.3(11)
F3 C1 F1 112.9(14)
F3 C1 F2 106.0(14)
F1 C1 F2 103.3(14)
F3 C1 C2 115.8(13)
F1 C1 C2 109.2(12)
F2 C1 C2 108.9(11)
F5 C5 F6 116(3)
F5 C5 F4 103.6(16)
F6 C5 F4 95.3(14)
F5 C5 C4 119.6(13)
F6 C5 C4 109.5(13)
F4 C5 C4 109.4(18)

loop_
_geom_bond_atom_site_label_1
_geom_bond_atom_site_label_2
_geom_bond_distance
Tb2 O9 2.258(4)
Tb2 O12 2.340(4)
Tb2 O14 2.359(4)
Tb2 O13 2.374(4)
Tb2 O16 2.401(4)
Tb2 O11 2.407(4)
Tb2 O15 2.418(4)
Tb2 O10 2.433(4)
Tb1 O5 2.309(4)
Tb1 O1 2.322(4)
Tb1 O2 2.356(4)
Tb1 O4 2.356(4)
Tb1 O8 2.371(4)
Tb1 O3 2.373(5)
Tb1 O7 2.374(4)
Tb1 O6 2.446(4)
P1 O9 1.496(4)
P1 N2 1.632(5)
P1 C40 1.787(6)
P1 C46 1.790(6)
O5 C9 1.226(8)
O13 C38 1.265(8)
F23 C29 1.301(10)
O4 C7 1.254(7)
O15 C36 1.238(7)
F25 C30 1.284(14)
O1 N1 1.293(6)
O6 C12 1.266(8)
O12 C31 1.250(7)
F10 C10 1.252(12)
F28 C39 1.279(10)
O14 C33 1.255(7)
F33 C35 1.290(12)
F26 C30 1.249(10)
F8 C6 1.268(10)
O2 C2 1.242(9)
O3 C4 1.223(9)
F31 C35 1.239(11)
O11 C28 1.258(8)
F22 C29 1.360(12)
O10 C26 1.253(7)
F34 C34 1.281(11)
F14 C11 1.257(14)
F13 C11 1.265(11)
O7 C14 1.250(8)
N1 C22 1.500(8)
N1 C16 1.500(8)
F32 C35 1.295(11)
F9 C6 1.224(10)
N2 C20 1.474(7)
C40 C41 1.362(9)
C40 C45 1.374(8)
F36 C34 1.296(11)
F24 C29 1.245(12)
F12 C10 1.285(15)
C33 C32 1.368(10)
C33 C34 1.522(11)
F11 C10 1.186(14)
C20 C21 1.496(8)
C20 C19 1.500(8)
C9 C8 1.391(10)
C9 C10 1.538(12)
C4 C3 1.360(12)
C4 C5 1.568(17)
C24 C22 1.516(10)
C32 C31 1.364(10)
C45 C44 1.373(10)
C34 F35 1.248(11)
C27 C28 1.368(10)
C27 C26 1.386(10)
C35 C36 1.524(11)
C14 C13 1.382(10)
C14 C15 1.508(12)
C41 C42 1.390(11)
C51 C46 1.372(9)
C51 C50 1.398(10)
C16 C18 1.531(10)
C16 C17 1.540(10)
C16 C19 1.540(9)
C38 C37 1.365(10)
C38 C39 1.505(10)
C46 C47 1.387(8)
C22 C21 1.518(9)
C22 C23 1.529(10)
C28 C29 1.511(11)
F7 C6 1.325(12)
C6 C7 1.544(10)
C39 F29 1.250(14)
C39 F30 1.274(12)
C12 C13 1.379(10)
C12 C11 1.518(11)
C36 C37 1.376(9)
C31 C30 1.519(11)
C42 C43 1.357(12)
C7 C8 1.383(10)
C30 F27 1.267(14)
C26 C25 1.478(13)
C50 C49 1.360(12)
C48 C49 1.353(12)
C48 C47 1.394(10)
C44 C43 1.365(12)
C2 C3 1.381(13)
C2 C1 1.551(15)
F15 C11 1.290(13)
F2 C1 1.373(15)
F18 C15 1.279(12)
F19 C25 1.232(13)
F17 C15 1.257(12)
F16 C15 1.240(14)
F3 C1 1.251(14)
F21 C25 1.224(12)
F1 C1 1.298(16)
C25 F20 1.258(16)
F6 C5 1.187(19)
F5 C5 1.070(16)
C5 F4 1.30(2)

loop_
_geom_hbond_atom_site_label_D
_geom_hbond_atom_site_label_H
_geom_hbond_atom_site_label_A
_geom_hbond_distance_DH
_geom_hbond_distance_HA
_geom_hbond_distance_DA
_geom_hbond_angle_DHA
_geom_hbond_site_symmetry_A
O8 H8A O4 0.85 2.43 3.010(6) 125.5 2_654
O8 H8B O6 0.85 2.09 2.845(6) 147.9 2_654
O8 H8B O6 0.85 2.35 2.766(6) 110.3 .
O16 H16A F23 0.85 2.16 2.952(6) 154.2 5_655
O16 H16B F28 0.85 2.22 3.020(7) 157.7 5_655
